data_7107149
loop_
_publ_author_name
'Marie-Pierre Santoni'
'Amlan K. Pal'
'Garry S. Hanan'
'Marie-Christine Tang'
'Karine Venne'
'Alexandra Furtos'
'Pierre Menard-Tremblay'
'Cedric Malveau'
'Bernold Hasenknopf'

_publ_section_title
;
 Coordination-driven self-assembly of polyoxometalates into discrete
 supramolecular triangles
;
_journal_name_full Chem.Commun.
_journal_page_first 200
_journal_paper_doi 10.1039/c1cc16155e
_journal_volume 48
_journal_year 2012
_chemical_compound_source 'Synthesized by the authors. See text'
_chemical_formula_moiety 'C20 H22 N4 O21 V6, 2(C16 H36 N), 2(C3 H7 N O)'
_chemical_formula_sum 'C58 H108 N8 O23 V6'
_chemical_formula_weight 1591.16
_chemical_name_systematic
;
?
;
_space_group_IT_number 14
_symmetry_cell_setting monoclinic
_symmetry_space_group_name_Hall '-P 2ybc'
_symmetry_space_group_name_H-M 'P 1 21/c 1'
_atom_sites_solution_hydrogens geom
_atom_sites_solution_primary direct
_atom_sites_solution_secondary difmap
_audit_creation_method SHELXL-97
_cell_angle_alpha 90
_cell_angle_beta 103.456(2)
_cell_angle_gamma 90
_cell_formula_units_Z 2
_cell_length_a 13.5535(17)
_cell_length_b 13.2675(17)
_cell_length_c 20.489(3)
_cell_measurement_reflns_used 8487
_cell_measurement_temperature 150
_cell_measurement_theta_max 24.24
_cell_measurement_theta_min 2.25
_cell_volume 3583.2(8)
_computing_cell_refinement 'SAINT V7.34A (Bruker AXS, 2006)'
_computing_data_collection 'APEX2 v2.4-0 (Bruker AXS, 2007)'
_computing_data_reduction 'SAINT V7.34A (Bruker AXS, 2006)'
_computing_molecular_graphics 'SHELXTL v6.12 (Bruker AXS, 2001)'
_computing_publication_material 'UdMX (Maris, 2004)'
_computing_structure_refinement 'SHELXL97 (Sheldrick, 2008)'
_computing_structure_solution 'SHELXS97 (Sheldrick, 2008)'
_diffrn_ambient_temperature 150
_diffrn_detector_area_resol_mean 8.3
_diffrn_measured_fraction_theta_full 0.984
_diffrn_measured_fraction_theta_max 0.984
_diffrn_measurement_device_type 'Bruker APEX II'
_diffrn_measurement_method \w
_diffrn_radiation_monochromator Graphite
_diffrn_radiation_source 'X-ray sealed tube'
_diffrn_radiation_type MoK\a
_diffrn_radiation_wavelength 0.71073
_diffrn_reflns_av_R_equivalents 0.073
_diffrn_reflns_av_sigmaI/netI 0.0403
_diffrn_reflns_limit_h_max 17
_diffrn_reflns_limit_h_min -17
_diffrn_reflns_limit_k_max 17
_diffrn_reflns_limit_k_min -17
_diffrn_reflns_limit_l_max 26
_diffrn_reflns_limit_l_min -26
_diffrn_reflns_number 72395
_diffrn_reflns_theta_full 27.61
_diffrn_reflns_theta_max 27.61
_diffrn_reflns_theta_min 1.54
_diffrn_standards_decay_% 5.40
_diffrn_standards_interval_time 900
_diffrn_standards_number 950
_exptl_absorpt_coefficient_mu 0.828
_exptl_absorpt_correction_T_max 0.9359
_exptl_absorpt_correction_T_min 0.8517
_exptl_absorpt_correction_type multi-scan
_exptl_absorpt_process_details 'Sadabs (Sheldrick, 2004)'
_exptl_crystal_colour orange
_exptl_crystal_density_diffrn 1.475
_exptl_crystal_density_method 'not measured'
_exptl_crystal_description hexagon
_exptl_crystal_F_000 1668
_exptl_crystal_size_max 0.20
_exptl_crystal_size_mid 0.20
_exptl_crystal_size_min 0.08
_refine_diff_density_max 0.871
_refine_diff_density_min -0.451
_refine_diff_density_rms 0.075
_refine_ls_extinction_method none
_refine_ls_goodness_of_fit_ref 1.037
_refine_ls_hydrogen_treatment constr
_refine_ls_matrix_type full
_refine_ls_number_parameters 436
_refine_ls_number_reflns 8192
_refine_ls_number_restraints 0
_refine_ls_restrained_S_all 1.037
_refine_ls_R_factor_all 0.0605
_refine_ls_R_factor_gt 0.0413
_refine_ls_shift/su_max 0.001
_refine_ls_shift/su_mean 0.000
_refine_ls_structure_factor_coef Fsqd
_refine_ls_weighting_details 'calc w=1/[\s^2^(Fo^2^)+(0.0510P)^2^+3.2783P] where P=(Fo^2^+2Fc^2^)/3'
_refine_ls_weighting_scheme calc
_refine_ls_wR_factor_gt 0.1055
_refine_ls_wR_factor_ref 0.1160
_reflns_number_gt 6277
_reflns_number_total 8192
_reflns_threshold_expression I>2\s(I)
_cod_data_source_file c1cc16155e.txt
_cod_data_source_block mper13
_cod_depositor_comments
;
The following automatic conversions were performed:

'_geom_bond_publ_flag' value 'Y' changed to 'y' according to the
built-in table from CIF Core dictionary named 'cif_core.dic' version
2.4.1 from 2010-06-29 (63 times).

'_geom_angle_publ_flag' value 'Y'
changed to 'y' according to the built-in table from CIF Core
dictionary named 'cif_core.dic' version 2.4.1 from 2010-06-29 (127
times).

Automatic conversion script
Id: cif_fix_values 1715 2011-07-08 13:25:40Z adriana 
;
_cod_original_sg_symbol_H-M P21/c
_cod_database_code 7107149

loop_
_symmetry_equiv_pos_as_xyz
'x, y, z'
'-x, y+1/2, -z+1/2'
'-x, -y, -z'
'x, -y-1/2, z-1/2'

loop_
_atom_site_label
_atom_site_type_symbol
_atom_site_fract_x
_atom_site_fract_y
_atom_site_fract_z
_atom_site_U_iso_or_equiv
_atom_site_adp_type
_atom_site_occupancy
_atom_site_symmetry_multiplicity
_atom_site_calc_flag
_atom_site_refinement_flags
V1 V 0.43532(3) 0.52441(3) 0.39022(2) 0.01869(10) Uani 1 1 d .
V2 V 0.49709(3) 0.66868(3) 0.50739(2) 0.01974(11) Uani 1 1 d .
V3 V 0.64974(3) 0.49343(3) 0.47189(2) 0.01964(11) Uani 1 1 d .
O1 O 0.38083(13) 0.52777(13) 0.31183(9) 0.0240(4) Uani 1 1 d .
O2 O 0.51204(14) 0.78800(13) 0.51698(9) 0.0259(4) Uani 1 1 d .
O3 O 0.76307(13) 0.49807(14) 0.46098(9) 0.0259(4) Uani 1 1 d .
O4 O 0.44739(13) 0.65424(13) 0.41545(8) 0.0218(4) Uani 1 1 d .
O5 O 0.57031(13) 0.51091(13) 0.38911(8) 0.0217(4) Uani 1 1 d .
O6 O 0.37684(13) 0.64276(13) 0.52647(9) 0.0224(4) Uani 1 1 d .
O7 O 0.5000 0.5000 0.5000 0.0169(5) Uani 1 2 d S
O8 O 0.31058(12) 0.51452(12) 0.42654(8) 0.0189(3) Uani 1 1 d .
O9 O 0.43249(12) 0.37134(12) 0.39941(8) 0.0185(3) Uani 1 1 d .
O10 O 0.63664(12) 0.64108(12) 0.49011(8) 0.0191(3) Uani 1 1 d .
O11 O 0.14749(17) 0.35497(18) 0.25879(11) 0.0424(5) Uani 1 1 d .
N1 N 0.16369(17) 0.28404(17) 0.36262(11) 0.0279(5) Uani 1 1 d .
H1 H 0.1407 0.2364 0.3851 0.034 Uiso 1 1 calc R
N2 N -0.1503(2) 0.2635(2) 0.20099(16) 0.0515(8) Uani 1 1 d .
C1 C 0.25383(18) 0.34148(19) 0.39724(12) 0.0221(5) Uani 1 1 d .
C2 C 0.22816(18) 0.45402(19) 0.39225(12) 0.0221(5) Uani 1 1 d .
H2A H 0.2096 0.4740 0.3444 0.026 Uiso 1 1 calc R
H2B H 0.1687 0.4664 0.4115 0.026 Uiso 1 1 calc R
C3 C 0.34351(19) 0.31803(19) 0.36594(13) 0.0233(5) Uani 1 1 d .
H3A H 0.3573 0.2447 0.3688 0.028 Uiso 1 1 calc R
H3B H 0.3259 0.3372 0.3179 0.028 Uiso 1 1 calc R
C4 C 0.72208(19) 0.69303(19) 0.52923(12) 0.0219(5) Uani 1 1 d .
H4A H 0.7083 0.7664 0.5271 0.026 Uiso 1 1 calc R
H4B H 0.7818 0.6807 0.5102 0.026 Uiso 1 1 calc R
C5 C 0.1146(2) 0.3007(2) 0.29830(15) 0.0333(6) Uani 1 1 d .
C6 C 0.0141(2) 0.2490(2) 0.27427(15) 0.0345(6) Uani 1 1 d .
C7 C -0.0084(3) 0.1529(3) 0.29398(17) 0.0417(7) Uani 1 1 d .
H7 H 0.0392 0.1160 0.3267 0.050 Uiso 1 1 calc R
C8 C -0.1023(3) 0.1131(3) 0.26432(18) 0.0456(8) Uani 1 1 d .
H8 H -0.1199 0.0470 0.2754 0.055 Uiso 1 1 calc R
C9 C -0.1700(3) 0.1697(3) 0.21873(19) 0.0469(8) Uani 1 1 d .
H9 H -0.2340 0.1410 0.1987 0.056 Uiso 1 1 calc R
C10 C -0.0598(2) 0.3008(3) 0.22856(17) 0.0407(7) Uani 1 1 d .
H10 H -0.0445 0.3670 0.2163 0.049 Uiso 1 1 calc R
N200 N 0.57054(16) 0.39217(15) 0.19802(10) 0.0228(4) Uani 1 1 d .
C200 C 0.6143(2) 0.38829(19) 0.13590(12) 0.0244(5) Uani 1 1 d .
H20A H 0.6881 0.3754 0.1506 0.029 Uiso 1 1 calc R
H20B H 0.5837 0.3302 0.1082 0.029 Uiso 1 1 calc R
C201 C 0.5988(2) 0.4813(2) 0.09206(15) 0.0343(7) Uani 1 1 d .
H20C H 0.6162 0.5421 0.1205 0.041 Uiso 1 1 calc R
H20D H 0.5265 0.4864 0.0681 0.041 Uiso 1 1 calc R
C202 C 0.6644(2) 0.4773(2) 0.04140(15) 0.0369(7) Uani 1 1 d .
H20E H 0.6428 0.5311 0.0076 0.044 Uiso 1 1 calc R
H20F H 0.6542 0.4116 0.0178 0.044 Uiso 1 1 calc R
C203 C 0.7763(3) 0.4904(4) 0.0742(2) 0.0736(14) Uani 1 1 d .
H20G H 0.7866 0.5549 0.0980 0.110 Uiso 1 1 calc R
H20H H 0.8155 0.4895 0.0396 0.110 Uiso 1 1 calc R
H20I H 0.7988 0.4353 0.1060 0.110 Uiso 1 1 calc R
C204 C 0.4560(2) 0.4041(2) 0.17950(14) 0.0264(6) Uani 1 1 d .
H20J H 0.4397 0.4698 0.1566 0.032 Uiso 1 1 calc R
H20K H 0.4318 0.4069 0.2215 0.032 Uiso 1 1 calc R
C205 C 0.3965(2) 0.3226(2) 0.13487(14) 0.0301(6) Uani 1 1 d .
H20L H 0.4236 0.2555 0.1512 0.036 Uiso 1 1 calc R
H20M H 0.4049 0.3310 0.0885 0.036 Uiso 1 1 calc R
C206 C 0.2842(2) 0.3280(2) 0.13497(17) 0.0401(7) Uani 1 1 d .
H20N H 0.2477 0.2771 0.1030 0.048 Uiso 1 1 calc R
H20O H 0.2765 0.3086 0.1802 0.048 Uiso 1 1 calc R
C207 C 0.2333(3) 0.4270(3) 0.1175(2) 0.0581(10) Uani 1 1 d .
H20P H 0.2649 0.4775 0.1507 0.087 Uiso 1 1 calc R
H20Q H 0.1612 0.4208 0.1173 0.087 Uiso 1 1 calc R
H20R H 0.2403 0.4478 0.0729 0.087 Uiso 1 1 calc R
C208 C 0.6021(2) 0.29376(18) 0.23533(13) 0.0236(5) Uani 1 1 d .
H20S H 0.5809 0.2372 0.2036 0.028 Uiso 1 1 calc R
H20T H 0.6771 0.2922 0.2496 0.028 Uiso 1 1 calc R
C209 C 0.5595(2) 0.2760(2) 0.29640(14) 0.0298(6) Uani 1 1 d .
H20U H 0.4861 0.2609 0.2820 0.036 Uiso 1 1 calc R
H20V H 0.5679 0.3376 0.3244 0.036 Uiso 1 1 calc R
C210 C 0.6147(3) 0.1877(2) 0.33773(15) 0.0375(7) Uani 1 1 d .
H21A H 0.5758 0.1669 0.3708 0.045 Uiso 1 1 calc R
H21B H 0.6159 0.1298 0.3074 0.045 Uiso 1 1 calc R
C211 C 0.7225(3) 0.2119(3) 0.37459(16) 0.0439(8) Uani 1 1 d .
H21C H 0.7640 0.2233 0.3420 0.066 Uiso 1 1 calc R
H21D H 0.7505 0.1553 0.4038 0.066 Uiso 1 1 calc R
H21E H 0.7228 0.2727 0.4018 0.066 Uiso 1 1 calc R
C212 C 0.6116(2) 0.48146(19) 0.24226(13) 0.0266(6) Uani 1 1 d .
H21F H 0.5930 0.5438 0.2157 0.032 Uiso 1 1 calc R
H21G H 0.5772 0.4835 0.2799 0.032 Uiso 1 1 calc R
C213 C 0.7252(2) 0.4828(2) 0.27134(15) 0.0325(6) Uani 1 1 d .
H21H H 0.7613 0.4651 0.2361 0.039 Uiso 1 1 calc R
H21I H 0.7432 0.4325 0.3078 0.039 Uiso 1 1 calc R
C214 C 0.7569(2) 0.5877(2) 0.29867(15) 0.0360(7) Uani 1 1 d .
H21J H 0.7441 0.6363 0.2610 0.043 Uiso 1 1 calc R
H21K H 0.7144 0.6077 0.3298 0.043 Uiso 1 1 calc R
C215 C 0.8679(3) 0.5937(3) 0.33534(17) 0.0449(8) Uani 1 1 d .
H21L H 0.8787 0.5551 0.3772 0.067 Uiso 1 1 calc R
H21M H 0.8867 0.6642 0.3456 0.067 Uiso 1 1 calc R
H21N H 0.9101 0.5655 0.3069 0.067 Uiso 1 1 calc R
N300 N 0.9542(2) 0.2762(2) 0.49812(15) 0.0483(7) Uani 1 1 d .
O300 O 1.0605(2) 0.1798(2) 0.45384(14) 0.0571(7) Uani 1 1 d .
C300 C 0.8913(3) 0.2885(4) 0.5464(2) 0.0629(11) Uani 1 1 d .
H30A H 0.8936 0.2266 0.5729 0.094 Uiso 1 1 calc R
H30B H 0.8212 0.3022 0.5225 0.094 Uiso 1 1 calc R
H30C H 0.9170 0.3450 0.5764 0.094 Uiso 1 1 calc R
C301 C 0.9656(3) 0.3602(3) 0.4560(3) 0.0751(14) Uani 1 1 d .
H30D H 1.0187 0.4053 0.4806 0.113 Uiso 1 1 calc R
H30E H 0.9013 0.3971 0.4433 0.113 Uiso 1 1 calc R
H30F H 0.9846 0.3355 0.4156 0.113 Uiso 1 1 calc R
C302 C 1.0038(3) 0.1925(3) 0.4929(2) 0.0536(9) Uani 1 1 d .
H302 H 0.9957 0.1378 0.5211 0.064 Uiso 1 1 calc R

loop_
_atom_site_aniso_label
_atom_site_aniso_U_11
_atom_site_aniso_U_22
_atom_site_aniso_U_33
_atom_site_aniso_U_23
_atom_site_aniso_U_13
_atom_site_aniso_U_12
V1 0.0198(2) 0.0208(2) 0.0151(2) 0.00264(15) 0.00350(16) -0.00122(16)
V2 0.0206(2) 0.0156(2) 0.0221(2) 0.00103(16) 0.00312(16) 0.00180(16)
V3 0.0174(2) 0.0238(2) 0.0187(2) -0.00188(16) 0.00612(16) 0.00052(16)
O1 0.0259(9) 0.0266(9) 0.0186(9) 0.0021(7) 0.0036(7) -0.0006(7)
O2 0.0287(10) 0.0196(9) 0.0284(10) 0.0006(7) 0.0047(8) 0.0000(7)
O3 0.0192(9) 0.0339(10) 0.0258(10) 0.0004(8) 0.0078(7) -0.0001(7)
O4 0.0232(9) 0.0190(8) 0.0222(9) 0.0057(7) 0.0031(7) -0.0010(7)
O5 0.0227(9) 0.0273(9) 0.0166(8) -0.0012(7) 0.0079(7) -0.0035(7)
O6 0.0207(9) 0.0216(9) 0.0258(9) -0.0038(7) 0.0070(7) 0.0022(7)
O7 0.0167(11) 0.0169(11) 0.0174(11) 0.0007(9) 0.0044(9) -0.0007(9)
O8 0.0163(8) 0.0212(8) 0.0186(8) 0.0006(6) 0.0026(7) -0.0005(6)
O9 0.0186(8) 0.0198(8) 0.0169(8) -0.0016(6) 0.0040(7) -0.0027(7)
O10 0.0186(8) 0.0197(8) 0.0184(8) 0.0010(7) 0.0034(7) -0.0026(7)
O11 0.0408(12) 0.0514(14) 0.0344(12) 0.0034(10) 0.0073(10) -0.0108(10)
N1 0.0261(12) 0.0311(12) 0.0246(11) 0.0020(9) 0.0018(9) -0.0106(9)
N2 0.0369(15) 0.0545(19) 0.0582(19) -0.0137(15) 0.0010(14) -0.0034(13)
C1 0.0194(12) 0.0260(13) 0.0204(12) 0.0007(10) 0.0036(10) -0.0062(10)
C2 0.0169(12) 0.0267(13) 0.0213(12) 0.0009(10) 0.0017(10) -0.0025(10)
C3 0.0253(13) 0.0229(12) 0.0209(12) -0.0025(10) 0.0041(10) -0.0045(10)
C4 0.0214(12) 0.0215(12) 0.0230(12) 0.0010(10) 0.0054(10) -0.0052(10)
C5 0.0325(15) 0.0335(15) 0.0346(16) -0.0022(12) 0.0090(13) -0.0041(12)
C6 0.0336(16) 0.0366(16) 0.0329(15) -0.0087(12) 0.0070(12) -0.0040(12)
C7 0.0418(18) 0.0399(18) 0.0426(18) -0.0053(14) 0.0078(14) -0.0042(14)
C8 0.0435(19) 0.0429(19) 0.053(2) -0.0107(16) 0.0173(16) -0.0125(15)
C9 0.0331(17) 0.048(2) 0.059(2) -0.0204(17) 0.0105(16) -0.0087(15)
C10 0.0335(16) 0.0400(17) 0.0449(18) -0.0077(14) 0.0018(14) -0.0025(13)
N200 0.0279(11) 0.0195(10) 0.0219(11) -0.0034(8) 0.0073(9) 0.0009(8)
C200 0.0296(14) 0.0240(13) 0.0205(12) -0.0017(10) 0.0077(10) -0.0017(10)
C201 0.0432(17) 0.0318(15) 0.0280(15) 0.0052(12) 0.0085(13) 0.0050(13)
C202 0.0399(17) 0.0409(17) 0.0301(15) 0.0080(13) 0.0082(13) -0.0081(13)
C203 0.042(2) 0.102(4) 0.074(3) 0.048(3) 0.010(2) -0.016(2)
C204 0.0276(14) 0.0246(13) 0.0281(14) -0.0035(11) 0.0088(11) 0.0032(11)
C205 0.0310(15) 0.0288(14) 0.0317(15) -0.0054(11) 0.0098(12) 0.0007(11)
C206 0.0313(16) 0.0397(17) 0.0487(19) -0.0099(14) 0.0078(14) -0.0016(13)
C207 0.044(2) 0.059(2) 0.070(3) 0.004(2) 0.0115(19) 0.0068(18)
C208 0.0322(14) 0.0160(11) 0.0242(13) -0.0010(9) 0.0098(11) 0.0012(10)
C209 0.0375(16) 0.0281(14) 0.0276(14) -0.0005(11) 0.0152(12) -0.0004(12)
C210 0.058(2) 0.0290(15) 0.0297(15) 0.0023(12) 0.0195(14) 0.0006(14)
C211 0.059(2) 0.0424(18) 0.0312(16) 0.0003(14) 0.0111(15) 0.0144(16)
C212 0.0382(15) 0.0181(12) 0.0230(13) -0.0060(10) 0.0060(11) -0.0018(11)
C213 0.0349(16) 0.0284(14) 0.0324(15) -0.0058(12) 0.0041(12) -0.0007(12)
C214 0.0444(18) 0.0298(15) 0.0326(15) -0.0039(12) 0.0065(13) -0.0104(13)
C215 0.0451(19) 0.0442(19) 0.0450(19) -0.0015(15) 0.0099(15) -0.0141(15)
N300 0.0401(16) 0.0546(18) 0.0504(18) 0.0010(14) 0.0110(13) 0.0088(13)
O300 0.0559(16) 0.0535(16) 0.0686(18) 0.0076(13) 0.0280(14) 0.0020(12)
C300 0.056(2) 0.088(3) 0.047(2) 0.006(2) 0.0183(19) 0.014(2)
C301 0.069(3) 0.060(3) 0.110(4) 0.025(3) 0.048(3) 0.026(2)
C302 0.047(2) 0.056(2) 0.062(2) 0.0132(18) 0.0215(18) 0.0063(17)

loop_
_atom_type_symbol
_atom_type_description
_atom_type_scat_dispersion_real
_atom_type_scat_dispersion_imag
_atom_type_scat_source
C C 0.0033 0.0016 'International Tables Vol C Tables 4.2.6.8 and 6.1.1.4'
H H 0.0000 0.0000 'International Tables Vol C Tables 4.2.6.8 and 6.1.1.4'
N N 0.0061 0.0033 'International Tables Vol C Tables 4.2.6.8 and 6.1.1.4'
O O 0.0106 0.0060 'International Tables Vol C Tables 4.2.6.8 and 6.1.1.4'
V V 0.3005 0.5294 'International Tables Vol C Tables 4.2.6.8 and 6.1.1.4'

loop_
_geom_angle_atom_site_label_1
_geom_angle_atom_site_label_2
_geom_angle_atom_site_label_3
_geom_angle_site_symmetry_1
_geom_angle_site_symmetry_3
_geom_angle
_geom_angle_publ_flag
O1 V1 O4 . . 104.56(9) y
O1 V1 O5 . . 102.55(9) y
O4 V1 O5 . . 94.17(8) y
O1 V1 O8 . . 98.16(8) y
O4 V1 O8 . . 89.09(7) y
O5 V1 O8 . . 157.47(7) y
O1 V1 O9 . . 96.07(8) y
O4 V1 O9 . . 158.57(7) y
O5 V1 O9 . . 86.82(7) y
O8 V1 O9 . . 82.24(7) y
O1 V1 O7 . . 172.20(7) y
O4 V1 O7 . . 82.03(6) y
O5 V1 O7 . . 80.83(5) y
O8 V1 O7 . . 77.55(5) y
O9 V1 O7 . . 76.99(5) y
O2 V2 O6 . . 104.94(9) y
O2 V2 O4 . . 103.41(9) y
O6 V2 O4 . . 93.88(8) y
O2 V2 O9 . 3_666 97.28(8) y
O6 V2 O9 . 3_666 89.83(7) y
O4 V2 O9 . 3_666 157.23(7) y
O2 V2 O10 . . 95.90(8) y
O6 V2 O10 . . 158.45(8) y
O4 V2 O10 . . 86.41(7) y
O9 V2 O10 3_666 . 82.06(7) y
O2 V2 O7 . . 171.85(7) y
O6 V2 O7 . . 81.65(6) y
O4 V2 O7 . . 80.60(5) y
O9 V2 O7 3_666 . 77.73(5) y
O10 V2 O7 . . 77.13(5) y
O2 V2 V3 . 3_666 138.89(7) y
O6 V2 V3 . 3_666 34.27(5) y
O4 V2 V3 . 3_666 88.50(5) y
O9 V2 V3 3_666 3_666 81.98(5) y
O10 V2 V3 . 3_666 124.34(5) y
O7 V2 V3 . 3_666 47.406(12) y
O3 V3 O5 . . 104.24(9) y
O3 V3 O6 . 3_666 103.75(9) y
O5 V3 O6 . 3_666 93.84(8) y
O3 V3 O10 . . 96.74(8) y
O5 V3 O10 . . 89.44(7) y
O6 V3 O10 3_666 . 157.73(7) y
O3 V3 O8 . 3_666 96.38(8) y
O5 V3 O8 . 3_666 158.69(7) y
O6 V3 O8 3_666 3_666 86.36(7) y
O10 V3 O8 . 3_666 82.75(7) y
O3 V3 O7 . . 171.95(7) y
O5 V3 O7 . . 81.84(6) y
O6 V3 O7 3_666 . 80.83(5) y
O10 V3 O7 . . 77.85(5) y
O8 V3 O7 3_666 . 77.14(5) y
O3 V3 V2 . 3_666 136.81(7) y
O5 V3 V2 . 3_666 87.43(6) y
O6 V3 V2 3_666 3_666 33.24(5) y
O10 V3 V2 . 3_666 125.25(5) y
O8 V3 V2 3_666 3_666 81.08(5) y
O7 V3 V2 . 3_666 47.614(12) y
V1 O4 V2 . . 112.23(9) y
V3 O5 V1 . . 112.24(9) y
V2 O6 V3 . 3_666 112.50(9) y
V3 O7 V3 3_666 . 180 y
V3 O7 V1 3_666 . 94.960(17) y
V3 O7 V1 . . 85.040(17) y
V3 O7 V1 3_666 3_666 85.039(16) y
V3 O7 V1 . 3_666 94.961(17) y
V1 O7 V1 . 3_666 180 y
V3 O7 V2 3_666 3_666 95.020(15) y
V3 O7 V2 . 3_666 84.981(15) y
V1 O7 V2 . 3_666 94.900(15) y
V1 O7 V2 3_666 3_666 85.101(15) y
V3 O7 V2 3_666 . 84.979(15) y
V3 O7 V2 . . 95.020(15) y
V1 O7 V2 . . 85.101(15) y
V1 O7 V2 3_666 . 94.898(15) y
V2 O7 V2 3_666 . 180.00(2) y
C2 O8 V1 . . 119.16(14) y
C2 O8 V3 . 3_666 117.93(14) y
V1 O8 V3 . 3_666 109.84(8) y
C3 O9 V2 . 3_666 119.31(14) y
C3 O9 V1 . . 118.71(14) y
V2 O9 V1 3_666 . 109.73(8) y
C4 O10 V3 . . 118.76(14) y
C4 O10 V2 . . 118.80(14) y
V3 O10 V2 . . 109.47(7) y
C5 N1 C1 . . 123.4(2) y
C5 N1 H1 . . 118.3 ?
C1 N1 H1 . . 118.3 ?
C10 N2 C9 . . 117.0(3) y
N1 C1 C2 . . 108.8(2) y
N1 C1 C3 . . 110.1(2) y
C2 C1 C3 . . 111.1(2) y
N1 C1 C4 . 3_666 106.32(19) y
C2 C1 C4 . 3_666 110.5(2) y
C3 C1 C4 . 3_666 110.0(2) y
O8 C2 C1 . . 112.17(19) y
O8 C2 H2A . . 109.2 ?
C1 C2 H2A . . 109.2 ?
O8 C2 H2B . . 109.2 ?
C1 C2 H2B . . 109.2 ?
H2A C2 H2B . . 107.9 ?
O9 C3 C1 . . 111.22(19) y
O9 C3 H3A . . 109.4 ?
C1 C3 H3A . . 109.4 ?
O9 C3 H3B . . 109.4 ?
C1 C3 H3B . . 109.4 ?
H3A C3 H3B . . 108 ?
O10 C4 C1 . 3_666 111.56(19) y
O10 C4 H4A . . 109.3 ?
C1 C4 H4A 3_666 . 109.3 ?
O10 C4 H4B . . 109.3 ?
C1 C4 H4B 3_666 . 109.3 ?
H4A C4 H4B . . 108 ?
O11 C5 N1 . . 124.2(3) y
O11 C5 C6 . . 119.2(3) y
N1 C5 C6 . . 116.6(3) y
C10 C6 C7 . . 118.6(3) y
C10 C6 C5 . . 116.9(3) y
C7 C6 C5 . . 124.5(3) y
C8 C7 C6 . . 117.6(3) y
C8 C7 H7 . . 121.2 ?
C6 C7 H7 . . 121.2 ?
C9 C8 C7 . . 119.5(3) y
C9 C8 H8 . . 120.3 ?
C7 C8 H8 . . 120.3 ?
N2 C9 C8 . . 123.4(3) y
N2 C9 H9 . . 118.3 ?
C8 C9 H9 . . 118.3 ?
N2 C10 C6 . . 123.8(3) y
N2 C10 H10 . . 118.1 ?
C6 C10 H10 . . 118.1 ?
C212 N200 C204 . . 106.24(19) y
C212 N200 C208 . . 110.39(19) y
C204 N200 C208 . . 111.5(2) y
C212 N200 C200 . . 111.4(2) y
C204 N200 C200 . . 111.6(2) y
C208 N200 C200 . . 105.76(18) y
C201 C200 N200 . . 116.2(2) y
C201 C200 H20A . . 108.2 ?
N200 C200 H20A . . 108.2 ?
C201 C200 H20B . . 108.2 ?
N200 C200 H20B . . 108.2 ?
H20A C200 H20B . . 107.4 ?
C200 C201 C202 . . 110.8(2) y
C200 C201 H20C . . 109.5 ?
C202 C201 H20C . . 109.5 ?
C200 C201 H20D . . 109.5 ?
C202 C201 H20D . . 109.5 ?
H20C C201 H20D . . 108.1 ?
C201 C202 C203 . . 112.2(3) y
C201 C202 H20E . . 109.2 ?
C203 C202 H20E . . 109.2 ?
C201 C202 H20F . . 109.2 ?
C203 C202 H20F . . 109.2 ?
H20E C202 H20F . . 107.9 ?
C202 C203 H20G . . 109.5 ?
C202 C203 H20H . . 109.5 ?
H20G C203 H20H . . 109.5 ?
C202 C203 H20I . . 109.5 ?
H20G C203 H20I . . 109.5 ?
H20H C203 H20I . . 109.5 ?
N200 C204 C205 . . 116.3(2) y
N200 C204 H20J . . 108.2 ?
C205 C204 H20J . . 108.2 ?
N200 C204 H20K . . 108.2 ?
C205 C204 H20K . . 108.2 ?
H20J C204 H20K . . 107.4 ?
C204 C205 C206 . . 110.8(2) y
C204 C205 H20L . . 109.5 ?
C206 C205 H20L . . 109.5 ?
C204 C205 H20M . . 109.5 ?
C206 C205 H20M . . 109.5 ?
H20L C205 H20M . . 108.1 ?
C207 C206 C205 . . 116.7(3) y
C207 C206 H20N . . 108.1 ?
C205 C206 H20N . . 108.1 ?
C207 C206 H20O . . 108.1 ?
C205 C206 H20O . . 108.1 ?
H20N C206 H20O . . 107.3 ?
C206 C207 H20P . . 109.5 ?
C206 C207 H20Q . . 109.5 ?
H20P C207 H20Q . . 109.5 ?
C206 C207 H20R . . 109.5 ?
H20P C207 H20R . . 109.5 ?
H20Q C207 H20R . . 109.5 ?
C209 C208 N200 . . 115.6(2) y
C209 C208 H20S . . 108.4 ?
N200 C208 H20S . . 108.4 ?
C209 C208 H20T . . 108.4 ?
N200 C208 H20T . . 108.4 ?
H20S C208 H20T . . 107.4 ?
C208 C209 C210 . . 110.1(2) y
C208 C209 H20U . . 109.6 ?
C210 C209 H20U . . 109.6 ?
C208 C209 H20V . . 109.6 ?
C210 C209 H20V . . 109.6 ?
H20U C209 H20V . . 108.1 ?
C211 C210 C209 . . 113.7(3) y
C211 C210 H21A . . 108.8 ?
C209 C210 H21A . . 108.8 ?
C211 C210 H21B . . 108.8 ?
C209 C210 H21B . . 108.8 ?
H21A C210 H21B . . 107.7 ?
C210 C211 H21C . . 109.5 ?
C210 C211 H21D . . 109.5 ?
H21C C211 H21D . . 109.5 ?
C210 C211 H21E . . 109.5 ?
H21C C211 H21E . . 109.5 ?
H21D C211 H21E . . 109.5 ?
C213 C212 N200 . . 116.3(2) y
C213 C212 H21F . . 108.2 ?
N200 C212 H21F . . 108.2 ?
C213 C212 H21G . . 108.2 ?
N200 C212 H21G . . 108.2 ?
H21F C212 H21G . . 107.4 ?
C212 C213 C214 . . 109.2(2) y
C212 C213 H21H . . 109.8 ?
C214 C213 H21H . . 109.8 ?
C212 C213 H21I . . 109.8 ?
C214 C213 H21I . . 109.8 ?
H21H C213 H21I . . 108.3 ?
C215 C214 C213 . . 113.0(3) y
C215 C214 H21J . . 109 ?
C213 C214 H21J . . 109 ?
C215 C214 H21K . . 109 ?
C213 C214 H21K . . 109 ?
H21J C214 H21K . . 107.8 ?
C214 C215 H21L . . 109.5 ?
C214 C215 H21M . . 109.5 ?
H21L C215 H21M . . 109.5 ?
C214 C215 H21N . . 109.5 ?
H21L C215 H21N . . 109.5 ?
H21M C215 H21N . . 109.5 ?
C302 N300 C301 . . 118.5(3) y
C302 N300 C300 . . 122.7(3) y
C301 N300 C300 . . 118.8(3) y
N300 C300 H30A . . 109.5 ?
N300 C300 H30B . . 109.5 ?
H30A C300 H30B . . 109.5 ?
N300 C300 H30C . . 109.5 ?
H30A C300 H30C . . 109.5 ?
H30B C300 H30C . . 109.5 ?
N300 C301 H30D . . 109.5 ?
N300 C301 H30E . . 109.5 ?
H30D C301 H30E . . 109.5 ?
N300 C301 H30F . . 109.5 ?
H30D C301 H30F . . 109.5 ?
H30E C301 H30F . . 109.5 ?
O300 C302 N300 . . 124.9(4) y
O300 C302 H302 . . 117.6 ?
N300 C302 H302 . . 117.6 ?

loop_
_geom_bond_atom_site_label_1
_geom_bond_atom_site_label_2
_geom_bond_site_symmetry_2
_geom_bond_distance
_geom_bond_publ_flag
V1 O1 . 1.6049(17) y
V1 O4 . 1.7948(18) y
V1 O5 . 1.8438(18) y
V1 O8 . 2.0037(17) y
V1 O9 . 2.0408(17) y
V1 O7 . 2.2394(5) y
V2 O2 . 1.6023(18) y
V2 O6 . 1.7954(17) y
V2 O4 . 1.8570(18) y
V2 O9 3_666 1.9978(17) y
V2 O10 . 2.0367(17) y
V2 O7 . 2.2440(5) y
V2 V3 3_666 3.0264(6) y
V3 O3 . 1.6041(18) y
V3 O5 . 1.7998(18) y
V3 O6 3_666 1.8444(18) y
V3 O10 . 2.0098(17) y
V3 O8 3_666 2.0275(17) y
V3 O7 . 2.2366(5) y
V3 V2 3_666 3.0265(6) y
O6 V3 3_666 1.8443(18) y
O7 V3 3_666 2.2365(5) y
O7 V1 3_666 2.2395(5) y
O7 V2 3_666 2.2440(5) y
O8 C2 . 1.422(3) y
O8 V3 3_666 2.0274(17) y
O9 C3 . 1.428(3) y
O9 V2 3_666 1.9979(17) y
O10 C4 . 1.424(3) y
O11 C5 . 1.241(4) y
N1 C5 . 1.349(4) y
N1 C1 . 1.474(3) y
N1 H1 . 0.88 ?
N2 C10 . 1.322(4) y
N2 C9 . 1.340(5) y
C1 C2 . 1.531(4) y
C1 C3 . 1.532(3) y
C1 C4 3_666 1.535(3) y
C2 H2a . 0.99 ?
C2 H2b . 0.99 ?
C3 H3a . 0.99 ?
C3 H3b . 0.99 ?
C4 C1 3_666 1.535(3) y
C4 H4a . 0.99 ?
C4 H4b . 0.99 ?
C5 C6 . 1.503(4) y
C6 C10 . 1.384(4) y
C6 C7 . 1.392(4) y
C7 C8 . 1.382(4) y
C7 H7 . 0.95 ?
C8 C9 . 1.371(5) y
C8 H8 . 0.95 ?
C9 H9 . 0.95 ?
C10 H10 . 0.95 ?
N200 C212 . 1.517(3) y
N200 C204 . 1.518(3) y
N200 C208 . 1.523(3) y
N200 C200 . 1.525(3) y
C200 C201 . 1.512(4) y
C200 H20a . 0.99 ?
C200 H20b . 0.99 ?
C201 C202 . 1.517(4) y
C201 H20c . 0.99 ?
C201 H20d . 0.99 ?
C202 C203 . 1.519(5) y
C202 H20e . 0.99 ?
C202 H20f . 0.99 ?
C203 H20g . 0.98 ?
C203 H20h . 0.98 ?
C203 H20i . 0.98 ?
C204 C205 . 1.521(4) y
C204 H20j . 0.99 ?
C204 H20k . 0.99 ?
C205 C206 . 1.525(4) y
C205 H20l . 0.99 ?
C205 H20m . 0.99 ?
C206 C207 . 1.487(5) y
C206 H20n . 0.99 ?
C206 H20o . 0.99 ?
C207 H20p . 0.98 ?
C207 H20q . 0.98 ?
C207 H20r . 0.98 ?
C208 C209 . 1.514(3) y
C208 H20s . 0.99 ?
C208 H20t . 0.99 ?
C209 C210 . 1.535(4) y
C209 H20u . 0.99 ?
C209 H20v . 0.99 ?
C210 C211 . 1.515(5) y
C210 H21a . 0.99 ?
C210 H21b . 0.99 ?
C211 H21c . 0.98 ?
C211 H21d . 0.98 ?
C211 H21e . 0.98 ?
C212 C213 . 1.515(4) y
C212 H21f . 0.99 ?
C212 H21g . 0.99 ?
C213 C214 . 1.524(4) y
C213 H21h . 0.99 ?
C213 H21i . 0.99 ?
C214 C215 . 1.520(4) y
C214 H21j . 0.99 ?
C214 H21k . 0.99 ?
C215 H21l . 0.98 ?
C215 H21m . 0.98 ?
C215 H21n . 0.98 ?
N300 C302 . 1.315(5) y
N300 C301 . 1.440(5) y
N300 C300 . 1.457(4) y
O300 C302 . 1.243(4) y
C300 H30a . 0.98 ?
C300 H30b . 0.98 ?
C300 H30c . 0.98 ?
C301 H30d . 0.98 ?
C301 H30e . 0.98 ?
C301 H30f . 0.98 ?
C302 H302 . 0.95 ?

loop_
_geom_torsion_atom_site_label_1
_geom_torsion_atom_site_label_2
_geom_torsion_atom_site_label_3
_geom_torsion_atom_site_label_4
_geom_torsion_site_symmetry_1
_geom_torsion_site_symmetry_4
_geom_torsion
O1 V1 O4 V2 . . 174.08(9)
O5 V1 O4 V2 . . -81.8(1)
O8 V1 O4 V2 . . 75.88(9)
O9 V1 O4 V2 . . 10.1(3)
O7 V1 O4 V2 . . -1.67(7)
O2 V2 O4 V1 . . 174.44(10)
O6 V2 O4 V1 . . -79.19(10)
O9 V2 O4 V1 3_666 . 19.7(2)
O10 V2 O4 V1 . . 79.22(9)
O7 V2 O4 V1 . . 1.68(7)
V3 V2 O4 V1 3_666 . -45.33(8)
O3 V3 O5 V1 . . -172.8(1)
O6 V3 O5 V1 3_666 . 81.97(10)
O10 V3 O5 V1 . . -75.98(9)
O8 V3 O5 V1 3_666 . -7.8(3)
O7 V3 O5 V1 . . 1.82(7)
V2 V3 O5 V1 3_666 . 49.34(8)
O1 V1 O5 V3 . . -174.66(10)
O4 V1 O5 V3 . . 79.41(10)
O8 V1 O5 V3 . . -18.3(2)
O9 V1 O5 V3 . . -79.14(9)
O7 V1 O5 V3 . . -1.82(7)
O2 V2 O6 V3 . 3_666 -173.4(1)
O4 V2 O6 V3 . 3_666 81.6(1)
O9 V2 O6 V3 3_666 3_666 -75.92(10)
O10 V2 O6 V3 . 3_666 -8.5(3)
O7 V2 O6 V3 . 3_666 1.71(8)
O5 V3 O7 V1 . . -1.39(6)
O6 V3 O7 V1 3_666 . -96.65(6)
O10 V3 O7 V1 . . 89.80(5)
O8 V3 O7 V1 3_666 . 175.02(5)
V2 V3 O7 V1 3_666 . -95.375(15)
O5 V3 O7 V1 . 3_666 178.61(6)
O6 V3 O7 V1 3_666 3_666 83.35(6)
O10 V3 O7 V1 . 3_666 -90.20(5)
O8 V3 O7 V1 3_666 3_666 -4.98(5)
V2 V3 O7 V1 3_666 3_666 84.625(15)
O5 V3 O7 V2 . 3_666 93.99(6)
O6 V3 O7 V2 3_666 3_666 -1.27(6)
O10 V3 O7 V2 . 3_666 -174.82(5)
O8 V3 O7 V2 3_666 3_666 -89.60(5)
O5 V3 O7 V2 . . -86.01(6)
O6 V3 O7 V2 3_666 . 178.73(6)
O10 V3 O7 V2 . . 5.17(5)
O8 V3 O7 V2 3_666 . 90.40(5)
V2 V3 O7 V2 3_666 . 180
O4 V1 O7 V3 . 3_666 85.80(6)
O5 V1 O7 V3 . 3_666 -178.64(6)
O8 V1 O7 V3 . 3_666 -5.03(5)
O9 V1 O7 V3 . 3_666 -89.81(5)
O4 V1 O7 V3 . . -94.20(6)
O5 V1 O7 V3 . . 1.36(6)
O8 V1 O7 V3 . . 174.97(5)
O9 V1 O7 V3 . . 90.19(5)
O4 V1 O7 V1 . 3_666 50(6)
O5 V1 O7 V1 . 3_666 145(6)
O8 V1 O7 V1 . 3_666 -41(47)
O9 V1 O7 V1 . 3_666 -126(6)
O4 V1 O7 V2 . 3_666 -178.71(6)
O5 V1 O7 V2 . 3_666 -83.16(6)
O8 V1 O7 V2 . 3_666 90.46(5)
O9 V1 O7 V2 . 3_666 5.67(5)
O4 V1 O7 V2 . . 1.29(6)
O5 V1 O7 V2 . . 96.85(6)
O8 V1 O7 V2 . . -89.54(5)
O9 V1 O7 V2 . . -174.33(5)
O6 V2 O7 V3 . 3_666 -1.30(6)
O4 V2 O7 V3 . 3_666 -96.68(6)
O9 V2 O7 V3 3_666 3_666 90.35(5)
O10 V2 O7 V3 . 3_666 174.88(5)
O6 V2 O7 V3 . . 178.70(6)
O4 V2 O7 V3 . . 83.32(6)
O9 V2 O7 V3 3_666 . -89.65(5)
O10 V2 O7 V3 . . -5.12(5)
V3 V2 O7 V3 3_666 . 180
O6 V2 O7 V1 . . 94.13(6)
O4 V2 O7 V1 . . -1.25(6)
O9 V2 O7 V1 3_666 . -174.22(5)
O10 V2 O7 V1 . . -89.69(5)
V3 V2 O7 V1 3_666 . 95.431(17)
O6 V2 O7 V1 . 3_666 -85.87(6)
O4 V2 O7 V1 . 3_666 178.75(6)
O9 V2 O7 V1 3_666 3_666 5.78(5)
O10 V2 O7 V1 . 3_666 90.31(5)
V3 V2 O7 V1 3_666 3_666 -84.568(16)
O1 V1 O8 C2 . . 38.76(17)
O4 V1 O8 C2 . . 143.34(16)
O5 V1 O8 C2 . . -118.0(2)
O9 V1 O8 C2 . . -56.31(16)
O7 V1 O8 C2 . . -134.61(16)
O1 V1 O8 V3 . 3_666 179.25(9)
O4 V1 O8 V3 . 3_666 -76.16(9)
O5 V1 O8 V3 . 3_666 22.5(2)
O9 V1 O8 V3 . 3_666 84.19(8)
O7 V1 O8 V3 . 3_666 5.88(6)
O1 V1 O9 C3 . . -41.01(17)
O4 V1 O9 C3 . . 123.4(2)
O5 V1 O9 C3 . . -143.30(16)
O8 V1 O9 C3 . . 56.44(16)
O7 V1 O9 C3 . . 135.38(16)
O1 V1 O9 V2 . 3_666 176.86(9)
O4 V1 O9 V2 . 3_666 -18.7(2)
O5 V1 O9 V2 . 3_666 74.57(8)
O8 V1 O9 V2 . 3_666 -85.69(8)
O7 V1 O9 V2 . 3_666 -6.75(6)
O3 V3 O10 C4 . . -39.01(17)
O5 V3 O10 C4 . . -143.28(16)
O6 V3 O10 C4 3_666 . 117.9(2)
O8 V3 O10 C4 3_666 . 56.60(16)
O7 V3 O10 C4 . . 134.95(16)
V2 V3 O10 C4 3_666 . 130.27(14)
O3 V3 O10 V2 . . -179.98(9)
O5 V3 O10 V2 . . 75.75(8)
O6 V3 O10 V2 3_666 . -23.0(2)
O8 V3 O10 V2 3_666 . -84.37(8)
O7 V3 O10 V2 . . -6.03(6)
V2 V3 O10 V2 3_666 . -10.71(10)
O2 V2 O10 C4 . . 40.77(17)
O6 V2 O10 C4 . . -124.6(2)
O4 V2 O10 C4 . . 143.91(16)
O9 V2 O10 C4 3_666 . -55.78(16)
O7 V2 O10 C4 . . -134.93(16)
V3 V2 O10 C4 3_666 . -130.37(14)
O2 V2 O10 V3 . . -178.27(9)
O6 V2 O10 V3 . . 16.4(2)
O4 V2 O10 V3 . . -75.14(8)
O9 V2 O10 V3 3_666 . 85.17(8)
O7 V2 O10 V3 . . 6.02(6)
V3 V2 O10 V3 3_666 . 10.59(10)
C5 N1 C1 C2 . . 54.8(3)
C5 N1 C1 C3 . . -67.1(3)
C5 N1 C1 C4 . 3_666 173.8(2)
V1 O8 C2 C1 . . 68.7(2)
V3 O8 C2 C1 3_666 . -68.6(2)
N1 C1 C2 O8 . . 178.01(19)
C3 C1 C2 O8 . . -60.7(3)
C4 C1 C2 O8 3_666 . 61.7(3)
V2 O9 C3 C1 3_666 . 70.3(2)
V1 O9 C3 C1 . . -68.2(2)
N1 C1 C3 O9 . . -178.90(19)
C2 C1 C3 O9 . . 60.5(3)
C4 C1 C3 O9 3_666 . -62.1(3)
V3 O10 C4 C1 . 3_666 -68.9(2)
V2 O10 C4 C1 . 3_666 68.4(2)
C1 N1 C5 O11 . . 10.8(5)
C1 N1 C5 C6 . . -169.5(2)
O11 C5 C6 C10 . . -35.1(4)
N1 C5 C6 C10 . . 145.2(3)
O11 C5 C6 C7 . . 143.7(3)
N1 C5 C6 C7 . . -36.0(4)
C10 C6 C7 C8 . . 2.7(5)
C5 C6 C7 C8 . . -176.2(3)
C6 C7 C8 C9 . . -1.8(5)
C10 N2 C9 C8 . . 1.4(5)
C7 C8 C9 N2 . . -0.3(5)
C9 N2 C10 C6 . . -0.4(5)
C7 C6 C10 N2 . . -1.7(5)
C5 C6 C10 N2 . . 177.3(3)
C212 N200 C200 C201 . . -56.4(3)
C204 N200 C200 C201 . . 62.2(3)
C208 N200 C200 C201 . . -176.3(2)
N200 C200 C201 C202 . . 167.6(2)
C200 C201 C202 C203 . . -70.5(4)
C212 N200 C204 C205 . . -179.8(2)
C208 N200 C204 C205 . . -59.5(3)
C200 N200 C204 C205 . . 58.5(3)
N200 C204 C205 C206 . . 165.3(2)
C204 C205 C206 C207 . . 54.0(4)
C212 N200 C208 C209 . . 64.4(3)
C204 N200 C208 C209 . . -53.4(3)
C200 N200 C208 C209 . . -174.9(2)
N200 C208 C209 C210 . . -167.5(2)
C208 C209 C210 C211 . . 71.8(3)
C204 N200 C212 C213 . . 176.0(2)
C208 N200 C212 C213 . . 55.0(3)
C200 N200 C212 C213 . . -62.2(3)
N200 C212 C213 C214 . . 165.6(2)
C212 C213 C214 C215 . . 174.1(3)
C301 N300 C302 O300 . . -0.2(6)
C300 N300 C302 O300 . . -177.8(4)
